data_7121285
loop_
_publ_author_name
'Cao, Bo'
'Wei, Yin'
'Shi, Min'

_publ_section_title
;
 An atmosphere and light tuned highly diastereoselective synthesis of
 cyclobuta/penta[b]indoles from aniline-tethered alkylidenecyclopropanes
 with alkynes.
;
_journal_issue 23
_journal_name_full 'Chemical communications (Cambridge, England)'
_journal_page_first 2870
_journal_page_last 2873
_journal_paper_doi 10.1039/c8cc00180d
_journal_volume 54
_journal_year 2018
_chemical_absolute_configuration ad
_chemical_formula_sum 'C22 H21 N O4'
_chemical_formula_weight 363.40
_space_group_crystal_system orthorhombic
_space_group_IT_number 29
_space_group_name_Hall 'P 2c -2ac'
_space_group_name_H-M_alt 'P c a 21'
_symmetry_space_group_name_Hall 'P 2c -2ac'
_symmetry_space_group_name_H-M 'P c a 21'
_atom_sites_solution_hydrogens mixed
_audit_creation_method SHELXL-2013
_audit_update_record
;
2017-10-19 deposited with the CCDC.
2018-02-13 downloaded from the CCDC.
;
_cell_angle_alpha 90
_cell_angle_beta 90
_cell_angle_gamma 90
_cell_formula_units_Z 4
_cell_length_a 17.5019(5)
_cell_length_b 8.4032(3)
_cell_length_c 12.4676(4)
_cell_measurement_reflns_used 4984
_cell_measurement_temperature 296(2)
_cell_measurement_theta_max 139.773
_cell_measurement_theta_min 10.108
_cell_volume 1833.63(10)
_computing_cell_refinement 'Bruker SAINT'
_computing_data_collection 'Bruker APEX2'
_computing_data_reduction 'Bruker SAINT'
_computing_molecular_graphics 'Bruker SHELXTL'
_computing_publication_material 'Bruker SHELXTL'
_computing_structure_refinement 'SHELXL-2013 (Sheldrick, 2013)'
_computing_structure_solution 'SHELXS-97 (Sheldrick 2008)'
_diffrn_ambient_temperature 296(2)
_diffrn_measured_fraction_theta_full 0.946
_diffrn_measured_fraction_theta_max 0.994
_diffrn_measurement_device_type 'Bruker APEX-II CCD'
_diffrn_measurement_method '\f and \w scans'
_diffrn_radiation_type CuK\a
_diffrn_radiation_wavelength 1.54178
_diffrn_reflns_av_R_equivalents 0.0635
_diffrn_reflns_av_unetI/netI 0.0580
_diffrn_reflns_Laue_measured_fraction_full 0.946
_diffrn_reflns_Laue_measured_fraction_max 0.994
_diffrn_reflns_limit_h_max 20
_diffrn_reflns_limit_h_min -20
_diffrn_reflns_limit_k_max 9
_diffrn_reflns_limit_k_min -9
_diffrn_reflns_limit_l_max 14
_diffrn_reflns_limit_l_min -14
_diffrn_reflns_number 10486
_diffrn_reflns_point_group_measured_fraction_full 0.908
_diffrn_reflns_point_group_measured_fraction_max 0.954
_diffrn_reflns_theta_full 67.679
_diffrn_reflns_theta_max 65.467
_diffrn_reflns_theta_min 5.054
_exptl_absorpt_coefficient_mu 0.737
_exptl_absorpt_correction_T_max 0.7456
_exptl_absorpt_correction_T_min 0.6013
_exptl_absorpt_correction_type multi-scan
_exptl_absorpt_process_details sadabs
_exptl_crystal_colour colorless
_exptl_crystal_density_diffrn 1.316
_exptl_crystal_description prismatic
_exptl_crystal_F_000 768
_exptl_crystal_size_max 0.170
_exptl_crystal_size_mid 0.120
_exptl_crystal_size_min 0.070
_refine_diff_density_max 0.187
_refine_diff_density_min -0.221
_refine_diff_density_rms 0.039
_refine_ls_abs_structure_details
; 
 Flack x determined using 1160 quotients [(I+)-(I-)]/[(I+)+(I-)] 
 (Parsons and Flack (2004), Acta Cryst. A60, s61). 
;
_refine_ls_abs_structure_Flack -0.1(2)
_refine_ls_extinction_coef 0.0107(16)
_refine_ls_extinction_expression Fc^*^=kFc[1+0.001xFc^2^\l^3^/sin(2\q)]^-1/4^
_refine_ls_extinction_method SHELXL
_refine_ls_goodness_of_fit_ref 1.052
_refine_ls_hydrogen_treatment mixed
_refine_ls_matrix_type full
_refine_ls_number_parameters 260
_refine_ls_number_reflns 3013
_refine_ls_number_restraints 7
_refine_ls_restrained_S_all 1.064
_refine_ls_R_factor_all 0.0485
_refine_ls_R_factor_gt 0.0439
_refine_ls_shift/su_max 0.000
_refine_ls_shift/su_mean 0.000
_refine_ls_structure_factor_coef Fsqd
_refine_ls_weighting_details 'w=1/[\s^2^(Fo^2^)+(0.0560P)^2^+0.2332P] where P=(Fo^2^+2Fc^2^)/3'
_refine_ls_weighting_scheme calc
_refine_ls_wR_factor_gt 0.1117
_refine_ls_wR_factor_ref 0.1172
_reflns_Friedel_coverage 0.826
_reflns_Friedel_fraction_full 0.866
_reflns_Friedel_fraction_max 0.910
_reflns_number_gt 2787
_reflns_number_total 3013
_reflns_threshold_expression 'I > 2\s(I)'
_cod_data_source_file c8cc00180d2.cif
_cod_data_source_block d8v17461
_cod_depositor_comments 'Adding full bibliography for 7121284--7121288.cif.'
_cod_database_code 7121285
_shelx_space_group_comment
; 
The symmetry employed for this shelxl refinement is uniquely defined 
by the following loop, which should always be used as a source of 
symmetry information in preference to the above space-group names. 
They are only intended as comments. 
;
_shelx_estimated_absorpt_t_min 0.885
_shelx_estimated_absorpt_t_max 0.950
_shelxl_version_number 2013-4

loop_
_space_group_symop_operation_xyz
'x, y, z'
'-x, -y, z+1/2'
'x+1/2, -y, z'
'-x+1/2, y, z+1/2'

loop_
_atom_site_label
_atom_site_type_symbol
_atom_site_fract_x
_atom_site_fract_y
_atom_site_fract_z
_atom_site_U_iso_or_equiv
_atom_site_adp_type
_atom_site_occupancy
_atom_site_site_symmetry_order
_atom_site_calc_flag
_atom_site_refinement_flags_posn
_atom_site_refinement_flags_adp
_atom_site_refinement_flags_occupancy
_atom_site_disorder_assembly
_atom_site_disorder_group
N1 N 0.52688(16) 0.4718(3) 0.6193(3) 0.0488(7) Uani 1 1 d . . . . .
O1 O 0.87906(17) 0.7319(5) 0.4710(3) 0.0845(11) Uani 1 1 d . . . . .
H1 H 0.9200 0.7534 0.4996 0.127 Uiso 1 1 calc R U . . .
O2 O 0.8599(3) 0.6263(10) 0.6279(5) 0.079(2) Uani 0.6 1 d . U P A 1
O2' O 0.8347(7) 0.7304(18) 0.6304(9) 0.100(3) Uani 0.4 1 d . U P A 2
O3 O 0.51061(13) 0.1561(3) 0.5598(3) 0.0587(7) Uani 1 1 d . . . . .
O4 O 0.62134(14) 0.0959(3) 0.6365(2) 0.0547(6) Uani 1 1 d . . . . .
C1 C 0.52023(18) 0.5644(4) 0.5277(3) 0.0443(7) Uani 1 1 d . . . . .
C2 C 0.4620(2) 0.6702(4) 0.5024(4) 0.0571(9) Uani 1 1 d . . . . .
H2 H 0.4186 0.6784 0.5452 0.068 Uiso 1 1 calc R U . . .
C3 C 0.4705(2) 0.7635(5) 0.4111(4) 0.0636(11) Uani 1 1 d . . . . .
H3 H 0.4327 0.8367 0.3936 0.076 Uiso 1 1 calc R U . . .
C4 C 0.5336(2) 0.7503(5) 0.3463(4) 0.0624(10) Uani 1 1 d . . . . .
H4 H 0.5379 0.8140 0.2856 0.075 Uiso 1 1 calc R U . . .
C5 C 0.5912(2) 0.6417(4) 0.3712(3) 0.0523(8) Uani 1 1 d . . . . .
H5 H 0.6336 0.6317 0.3268 0.063 Uiso 1 1 calc R U . . .
C6 C 0.58456(18) 0.5495(4) 0.4619(3) 0.0409(7) Uani 1 1 d . . . . .
C7 C 0.64072(17) 0.4332(4) 0.5119(2) 0.0395(7) Uani 1 1 d . . . . .
C8 C 0.59396(17) 0.3697(3) 0.6152(3) 0.0406(7) Uani 1 1 d . . . . .
C9 C 0.6466(2) 0.3997(4) 0.7125(3) 0.0480(8) Uani 1 1 d . . . . .
H9A H 0.6190 0.4522 0.7699 0.058 Uiso 1 1 calc R U . . .
H9B H 0.6676 0.3006 0.7393 0.058 Uiso 1 1 calc R U . . .
C10 C 0.7084(2) 0.5048(4) 0.6692(3) 0.0509(9) Uani 1 1 d . . . . .
H10 H 0.7447 0.5536 0.7126 0.061 Uiso 1 1 calc R U . . .
C11 C 0.70701(17) 0.5223(4) 0.5641(3) 0.0423(7) Uani 1 1 d . . . . .
C12 C 0.7604(2) 0.6141(5) 0.4927(3) 0.0517(8) Uani 1 1 d . . . . .
H12A H 0.7730 0.5474 0.4317 0.062 Uiso 1 1 calc R U . . .
H12B H 0.7331 0.7059 0.4654 0.062 Uiso 1 1 calc R U . . .
C13 C 0.8334(2) 0.6711(5) 0.5412(3) 0.0540(9) Uani 1 1 d . . . . .
C14 C 0.66773(19) 0.3008(4) 0.4367(3) 0.0469(8) Uani 1 1 d . . . . .
C15 C 0.6277(2) 0.2593(5) 0.3447(3) 0.0608(9) Uani 1 1 d . . . . .
H15 H 0.5849 0.3178 0.3249 0.073 Uiso 1 1 calc R U . . .
C16 C 0.6507(3) 0.1320(6) 0.2823(4) 0.0838(15) Uani 1 1 d . . . . .
H16 H 0.6233 0.1059 0.2209 0.101 Uiso 1 1 calc R U . . .
C17 C 0.7135(3) 0.0442(6) 0.3102(5) 0.0865(17) Uani 1 1 d . . . . .
H17 H 0.7285 -0.0417 0.2681 0.104 Uiso 1 1 calc R U . . .
C18 C 0.7540(3) 0.0829(5) 0.3997(5) 0.0772(14) Uani 1 1 d . . . . .
H18 H 0.7966 0.0231 0.4185 0.093 Uiso 1 1 calc R U . . .
C19 C 0.7320(2) 0.2110(5) 0.4631(4) 0.0595(10) Uani 1 1 d . . . . .
H19 H 0.7604 0.2370 0.5237 0.071 Uiso 1 1 calc R U . . .
C20 C 0.56984(17) 0.1971(4) 0.6007(3) 0.0415(7) Uani 1 1 d . . . . .
C21 C 0.6076(3) -0.0734(4) 0.6223(4) 0.0652(10) Uani 1 1 d . . . . .
H21A H 0.5730 -0.0900 0.5626 0.078 Uiso 1 1 calc R U . . .
H21B H 0.6553 -0.1270 0.6063 0.078 Uiso 1 1 calc R U . . .
C22 C 0.5746(4) -0.1396(5) 0.7194(5) 0.0920(17) Uani 1 1 d . . . . .
H22A H 0.6084 -0.1208 0.7787 0.138 Uiso 1 1 calc R U . . .
H22B H 0.5672 -0.2520 0.7105 0.138 Uiso 1 1 calc R U . . .
H22C H 0.5263 -0.0896 0.7333 0.138 Uiso 1 1 calc R U . . .
H1A H 0.484(3) 0.442(6) 0.660(4) 0.066(13) Uiso 1 1 d . . . . .

loop_
_atom_site_aniso_label
_atom_site_aniso_U_11
_atom_site_aniso_U_22
_atom_site_aniso_U_33
_atom_site_aniso_U_23
_atom_site_aniso_U_13
_atom_site_aniso_U_12
N1 0.0468(15) 0.0446(15) 0.0549(16) 0.0010(13) 0.0074(14) 0.0053(11)
O1 0.0543(16) 0.127(3) 0.0720(19) 0.031(2) -0.0116(14) -0.0304(18)
O2 0.039(3) 0.150(6) 0.047(3) 0.020(4) -0.007(2) -0.018(3)
O2' 0.076(6) 0.169(10) 0.055(4) -0.020(7) -0.003(5) -0.056(6)
O3 0.0398(12) 0.0540(14) 0.0821(18) -0.0119(12) -0.0077(12) -0.0029(10)
O4 0.0584(14) 0.0394(12) 0.0664(15) 0.0047(11) -0.0123(12) 0.0012(10)
C1 0.0435(16) 0.0378(15) 0.0517(18) -0.0028(13) -0.0076(14) -0.0026(13)
C2 0.0454(18) 0.0497(18) 0.076(2) -0.0078(18) -0.0086(18) 0.0059(15)
C3 0.061(2) 0.048(2) 0.082(3) 0.0017(19) -0.028(2) 0.0087(17)
C4 0.074(3) 0.051(2) 0.062(2) 0.0103(17) -0.026(2) -0.0018(18)
C5 0.056(2) 0.054(2) 0.0460(17) 0.0039(14) -0.0120(15) -0.0049(17)
C6 0.0414(16) 0.0389(15) 0.0425(15) 0.0000(12) -0.0076(13) -0.0038(13)
C7 0.0378(14) 0.0399(15) 0.0406(14) 0.0011(12) -0.0019(13) -0.0009(13)
C8 0.0404(15) 0.0393(15) 0.0422(15) 0.0036(13) -0.0004(13) -0.0007(12)
C9 0.0546(19) 0.0494(18) 0.0400(15) 0.0044(14) -0.0032(14) -0.0096(15)
C10 0.0504(19) 0.057(2) 0.0451(17) 0.0026(14) -0.0076(15) -0.0111(16)
C11 0.0371(16) 0.0467(17) 0.0432(16) 0.0024(13) -0.0040(13) -0.0046(13)
C12 0.0455(18) 0.066(2) 0.0440(17) 0.0082(15) -0.0017(14) -0.0125(16)
C13 0.0456(18) 0.070(2) 0.047(2) 0.0040(16) 0.0010(15) -0.0114(16)
C14 0.0489(18) 0.0434(17) 0.0483(17) -0.0004(14) 0.0076(14) -0.0047(14)
C15 0.070(2) 0.060(2) 0.053(2) -0.0108(17) 0.0007(19) -0.0069(18)
C16 0.104(4) 0.075(3) 0.072(3) -0.028(2) 0.016(3) -0.015(3)
C17 0.098(4) 0.061(3) 0.101(4) -0.027(3) 0.045(3) -0.011(3)
C18 0.067(2) 0.052(2) 0.112(4) 0.002(2) 0.035(3) 0.006(2)
C19 0.052(2) 0.055(2) 0.072(2) 0.0032(18) 0.0135(18) 0.0039(16)
C20 0.0366(15) 0.0463(16) 0.0417(15) 0.0020(13) 0.0045(13) 0.0001(13)
C21 0.090(3) 0.0391(17) 0.066(2) -0.0037(17) -0.009(2) 0.0074(17)
C22 0.145(5) 0.052(2) 0.079(3) 0.000(2) 0.009(3) -0.020(3)

loop_
_atom_type_symbol
_atom_type_description
_atom_type_scat_dispersion_real
_atom_type_scat_dispersion_imag
_atom_type_scat_source
C C 0.0181 0.0091 'International Tables Vol C Tables 4.2.6.8 and 6.1.1.4'
H H 0.0000 0.0000 'International Tables Vol C Tables 4.2.6.8 and 6.1.1.4'
N N 0.0311 0.0180 'International Tables Vol C Tables 4.2.6.8 and 6.1.1.4'
O O 0.0492 0.0322 'International Tables Vol C Tables 4.2.6.8 and 6.1.1.4'

loop_
_geom_angle_atom_site_label_1
_geom_angle_atom_site_label_2
_geom_angle_atom_site_label_3
_geom_angle
C1 N1 C8 111.7(3)
C1 N1 H1A 122(3)
C8 N1 H1A 120(3)
C13 O1 H1 109.5
C20 O4 C21 118.5(3)
N1 C1 C2 127.4(3)
N1 C1 C6 111.4(3)
C2 C1 C6 121.0(3)
C1 C2 C3 117.9(4)
C1 C2 H2 121.1
C3 C2 H2 121.1
C4 C3 C2 121.6(4)
C4 C3 H3 119.2
C2 C3 H3 119.2
C3 C4 C5 120.2(4)
C3 C4 H4 119.9
C5 C4 H4 119.9
C6 C5 C4 119.3(4)
C6 C5 H5 120.3
C4 C5 H5 120.3
C5 C6 C1 120.0(3)
C5 C6 C7 130.2(3)
C1 C6 C7 109.7(3)
C6 C7 C11 110.6(2)
C6 C7 C14 114.6(3)
C11 C7 C14 112.5(3)
C6 C7 C8 102.2(2)
C11 C7 C8 101.9(2)
C14 C7 C8 113.9(3)
N1 C8 C20 110.0(2)
N1 C8 C9 111.0(3)
C20 C8 C9 114.5(3)
N1 C8 C7 104.0(2)
C20 C8 C7 111.2(3)
C9 C8 C7 105.7(2)
C10 C9 C8 104.1(3)
C10 C9 H9A 110.9
C8 C9 H9A 110.9
C10 C9 H9B 110.9
C8 C9 H9B 110.9
H9A C9 H9B 109.0
C11 C10 C9 114.3(3)
C11 C10 H10 122.9
C9 C10 H10 122.9
C10 C11 C12 129.3(3)
C10 C11 C7 112.5(3)
C12 C11 C7 118.1(3)
C13 C12 C11 117.2(3)
C13 C12 H12A 108.0
C11 C12 H12A 108.0
C13 C12 H12B 108.0
C11 C12 H12B 108.0
H12A C12 H12B 107.2
O2' C13 O1 116.4(6)
O2 C13 O1 118.8(4)
O2' C13 C12 121.2(6)
O2 C13 C12 125.3(4)
O1 C13 C12 112.5(3)
C15 C14 C19 117.8(3)
C15 C14 C7 122.2(3)
C19 C14 C7 119.9(3)
C16 C15 C14 120.8(4)
C16 C15 H15 119.6
C14 C15 H15 119.6
C17 C16 C15 120.5(5)
C17 C16 H16 119.7
C15 C16 H16 119.7
C18 C17 C16 119.8(4)
C18 C17 H17 120.1
C16 C17 H17 120.1
C17 C18 C19 120.5(5)
C17 C18 H18 119.7
C19 C18 H18 119.7
C18 C19 C14 120.5(5)
C18 C19 H19 119.8
C14 C19 H19 119.8
O3 C20 O4 123.2(3)
O3 C20 C8 124.1(3)
O4 C20 C8 112.7(3)
C22 C21 O4 109.8(4)
C22 C21 H21A 109.7
O4 C21 H21A 109.7
C22 C21 H21B 109.7
O4 C21 H21B 109.7
H21A C21 H21B 108.2
C21 C22 H22A 109.5
C21 C22 H22B 109.5
H22A C22 H22B 109.5
C21 C22 H22C 109.5
H22A C22 H22C 109.5
H22B C22 H22C 109.5

loop_
_geom_bond_atom_site_label_1
_geom_bond_atom_site_label_2
_geom_bond_distance
N1 C1 1.386(5)
N1 C8 1.455(4)
N1 H1A 0.94(5)
O1 C13 1.290(5)
O1 H1 0.8200
O2 C13 1.235(7)
O2' C13 1.218(11)
O3 C20 1.206(4)
O4 C20 1.317(4)
O4 C21 1.454(4)
C1 C2 1.389(5)
C1 C6 1.399(5)
C2 C3 1.390(7)
C2 H2 0.9300
C3 C4 1.372(6)
C3 H3 0.9300
C4 C5 1.395(6)
C4 H4 0.9300
C5 C6 1.376(5)
C5 H5 0.9300
C6 C7 1.520(4)
C7 C11 1.526(4)
C7 C14 1.530(5)
C7 C8 1.617(4)
C8 C20 1.521(4)
C8 C9 1.544(4)
C9 C10 1.497(5)
C9 H9A 0.9700
C9 H9B 0.9700
C10 C11 1.318(5)
C10 H10 0.9300
C11 C12 1.504(4)
C12 C13 1.492(5)
C12 H12A 0.9700
C12 H12B 0.9700
C14 C15 1.388(5)
C14 C19 1.395(5)
C15 C16 1.382(6)
C15 H15 0.9300
C16 C17 1.369(8)
C16 H16 0.9300
C17 C18 1.361(8)
C17 H17 0.9300
C18 C19 1.390(6)
C18 H18 0.9300
C19 H19 0.9300
C21 C22 1.452(7)
C21 H21A 0.9700
C21 H21B 0.9700
C22 H22A 0.9600
C22 H22B 0.9600
C22 H22C 0.9600

loop_
_geom_hbond_atom_site_label_D
_geom_hbond_atom_site_label_H
_geom_hbond_atom_site_label_A
_geom_hbond_distance_DH
_geom_hbond_distance_HA
_geom_hbond_distance_DA
_geom_hbond_angle_DHA
_geom_hbond_site_symmetry_A
N1 H1A O2 0.94(5) 2.27(5) 3.038(6) 138(4) 3_465
C22 H22B N1 0.96 2.68 3.595(5) 159.6 1_545
O1 H1 O3 0.82 1.91 2.722(4) 169.3 3_565
N1 H1A O2 0.94(5) 2.27(5) 3.038(6) 138(4) 3_465
C22 H22B N1 0.96 2.68 3.595(5) 159.6 1_545
O1 H1 O3 0.82 1.91 2.722(4) 169.3 3_565
N1 H1A O2 0.94(5) 2.27(5) 3.038(6) 138(4) 3_465
C22 H22B N1 0.96 2.68 3.595(5) 159.6 1_545
O1 H1 O3 0.82 1.91 2.722(4) 169.3 3_565
N1 H1A O2 0.94(5) 2.27(5) 3.038(6) 138(4) 3_465
C22 H22B N1 0.96 2.68 3.595(5) 159.6 1_545
O1 H1 O3 0.82 1.91 2.722(4) 169.3 3_565
O1 H1 O3 0.82 1.91 2.722(4) 169.3 3_565
C22 H22B N1 0.96 2.68 3.595(5) 159.6 1_545
N1 H1A O2 0.94(5) 2.27(5) 3.038(6) 138(4) 3_465
O1 H1 O3 0.82 1.91 2.722(4) 169.3 3_565
C22 H22B N1 0.96 2.68 3.595(5) 159.6 1_545
N1 H1A O2 0.94(5) 2.27(5) 3.038(6) 138(4) 3_465

loop_
_geom_torsion_atom_site_label_1
_geom_torsion_atom_site_label_2
_geom_torsion_atom_site_label_3
_geom_torsion_atom_site_label_4
_geom_torsion
C8 N1 C1 C2 177.3(3)
C8 N1 C1 C6 -7.3(4)
N1 C1 C2 C3 173.5(4)
C6 C1 C2 C3 -1.6(5)
C1 C2 C3 C4 1.3(6)
C2 C3 C4 C5 -0.1(6)
C3 C4 C5 C6 -0.8(5)
C4 C5 C6 C1 0.5(5)
C4 C5 C6 C7 -174.6(3)
N1 C1 C6 C5 -175.1(3)
C2 C1 C6 C5 0.7(5)
N1 C1 C6 C7 1.0(4)
C2 C1 C6 C7 176.7(3)
C5 C6 C7 C11 72.4(4)
C1 C6 C7 C11 -103.0(3)
C5 C6 C7 C14 -56.0(4)
C1 C6 C7 C14 128.5(3)
C5 C6 C7 C8 -179.7(3)
C1 C6 C7 C8 4.8(3)
C1 N1 C8 C20 -109.2(3)
C1 N1 C8 C9 123.0(3)
C1 N1 C8 C7 9.9(3)
C6 C7 C8 N1 -8.6(3)
C11 C7 C8 N1 105.9(3)
C14 C7 C8 N1 -132.7(3)
C6 C7 C8 C20 109.8(3)
C11 C7 C8 C20 -135.8(3)
C14 C7 C8 C20 -14.4(3)
C6 C7 C8 C9 -125.5(3)
C11 C7 C8 C9 -11.1(3)
C14 C7 C8 C9 110.4(3)
N1 C8 C9 C10 -100.2(3)
C20 C8 C9 C10 134.5(3)
C7 C8 C9 C10 11.9(3)
C8 C9 C10 C11 -8.8(4)
C9 C10 C11 C12 -178.2(3)
C9 C10 C11 C7 1.4(5)
C6 C7 C11 C10 114.4(3)
C14 C7 C11 C10 -116.1(4)
C8 C7 C11 C10 6.3(4)
C6 C7 C11 C12 -66.0(4)
C14 C7 C11 C12 63.6(4)
C8 C7 C11 C12 -174.1(3)
C10 C11 C12 C13 12.2(6)
C7 C11 C12 C13 -167.4(3)
C11 C12 C13 O2' -43.2(10)
C11 C12 C13 O2 13.7(8)
C11 C12 C13 O1 172.4(4)
C6 C7 C14 C15 -19.5(4)
C11 C7 C14 C15 -146.9(3)
C8 C7 C14 C15 97.7(4)
C6 C7 C14 C19 164.5(3)
C11 C7 C14 C19 37.0(4)
C8 C7 C14 C19 -78.4(4)
C19 C14 C15 C16 0.6(6)
C7 C14 C15 C16 -175.5(4)
C14 C15 C16 C17 0.1(7)
C15 C16 C17 C18 -0.4(8)
C16 C17 C18 C19 0.0(7)
C17 C18 C19 C14 0.7(6)
C15 C14 C19 C18 -1.0(5)
C7 C14 C19 C18 175.3(4)
C21 O4 C20 O3 2.4(5)
C21 O4 C20 C8 -176.6(3)
N1 C8 C20 O3 25.4(4)
C9 C8 C20 O3 151.2(3)
C7 C8 C20 O3 -89.2(4)
N1 C8 C20 O4 -155.6(3)
C9 C8 C20 O4 -29.8(4)
C7 C8 C20 O4 89.8(3)
C20 O4 C21 C22 -96.6(5)
